data_7055087
loop_
_publ_author_name
'Huang, Wei'
'Xu, Jun'
'Wu, Dayu'
'Huang, Xingcai'
'Jiang, Jun'

_publ_section_title
;
 Rhodamine-based field-induced single molecule magnets in Yb(iii) and
 Dy(iii) series
;
_journal_issue 11
_journal_name_full 'New J. Chem.'
_journal_page_first 8650
_journal_paper_doi 10.1039/C5NJ01724F
_journal_volume 39
_journal_year 2015
_chemical_formula_moiety 'C52 H40 F6 Ho N5 O7 S2, 2(C H4 O)'
_chemical_formula_sum 'C54 H48 F6 Ho N5 O9 S2'
_chemical_formula_weight 1254.02
_chemical_name_systematic
;
 ? 
;
_space_group_crystal_system triclinic
_space_group_IT_number 2
_space_group_name_Hall '-P 1'
_space_group_name_H-M_alt 'P -1'
_symmetry_space_group_name_Hall '-P 1'
_symmetry_space_group_name_H-M 'P -1'
_atom_sites_solution_hydrogens geom
_atom_sites_solution_primary direct
_atom_sites_solution_secondary difmap
_audit_creation_date 2015-07-27
_audit_creation_method
;
Olex2 1.2-beta
(compiled 2015.01.26 svn.r3150 for OlexSys, GUI svn.r4998)
;
_audit_update_record
;
2015-07-29 deposited with the CCDC.
2015-08-27 downloaded from the CCDC.
;
_cell_angle_alpha 117.673(4)
_cell_angle_beta 96.46(2)
_cell_angle_gamma 92.48(2)
_cell_formula_units_Z 2
_cell_length_a 13.023(4)
_cell_length_b 15.037(4)
_cell_length_c 15.687(4)
_cell_measurement_temperature 296(2)
_cell_volume 2687.3(13)
_computing_cell_refinement 'Bruker SMART'
_computing_data_collection 'Bruker SMART'
_computing_data_reduction 'Bruker SAINT'
_computing_molecular_graphics 'Olex2 (Dolomanov et al., 2009)'
_computing_publication_material 'Olex2 (Dolomanov et al., 2009)'
_computing_structure_refinement 'XL (Sheldrick, 2008)'
_computing_structure_solution 'SHELXS-97 (Sheldrick, 1990)'
_diffrn_ambient_temperature 296.15
_diffrn_measured_fraction_theta_full 0.988
_diffrn_measured_fraction_theta_max 0.988
_diffrn_measurement_device_type 'CCD area detector'
_diffrn_measurement_method 'phi and omega scans'
_diffrn_radiation_monochromator graphite
_diffrn_radiation_type MoK\a
_diffrn_radiation_wavelength 0.71073
_diffrn_reflns_av_R_equivalents 0.0331
_diffrn_reflns_av_unetI/netI 0.0330
_diffrn_reflns_limit_h_max 15
_diffrn_reflns_limit_h_min -15
_diffrn_reflns_limit_k_max 17
_diffrn_reflns_limit_k_min -17
_diffrn_reflns_limit_l_max 18
_diffrn_reflns_limit_l_min -18
_diffrn_reflns_number 31041
_diffrn_reflns_theta_full 25.00
_diffrn_reflns_theta_max 25.00
_diffrn_reflns_theta_min 2.32
_diffrn_source 'fine-focus sealed tube'
_exptl_absorpt_coefficient_mu 1.631
_exptl_absorpt_correction_T_max 0.7469
_exptl_absorpt_correction_T_min 0.6956
_exptl_absorpt_correction_type empirical
_exptl_absorpt_process_details sadabs
_exptl_crystal_colour dark-red
_exptl_crystal_density_diffrn 1.550
_exptl_crystal_density_method 'not measured'
_exptl_crystal_description block
_exptl_crystal_F_000 1264
_exptl_crystal_size_max 0.24
_exptl_crystal_size_mid 0.21
_exptl_crystal_size_min 0.19
_refine_diff_density_max 1.340
_refine_diff_density_min -0.685
_refine_diff_density_rms 0.073
_refine_ls_extinction_method none
_refine_ls_goodness_of_fit_ref 1.070
_refine_ls_hydrogen_treatment mixed
_refine_ls_matrix_type full
_refine_ls_number_parameters 818
_refine_ls_number_reflns 9359
_refine_ls_number_restraints 416
_refine_ls_restrained_S_all 1.102
_refine_ls_R_factor_all 0.0361
_refine_ls_R_factor_gt 0.0296
_refine_ls_shift/su_max 0.001
_refine_ls_shift/su_mean 0.000
_refine_ls_structure_factor_coef Fsqd
_refine_ls_weighting_details 'calc w=1/[\s^2^(Fo^2^)+(0.0458P)^2^+1.2436P] where P=(Fo^2^+2Fc^2^)/3'
_refine_ls_weighting_scheme calc
_refine_ls_wR_factor_gt 0.0773
_refine_ls_wR_factor_ref 0.0804
_reflns_number_gt 8394
_reflns_number_total 9359
_reflns_threshold_expression >2sigma(I)
_cod_data_source_file c5nj01724f2.cif
_cod_data_source_block complex6
_cod_depositor_comments 'Adding full bibliography for 7055083--7055087.cif.'
_cod_database_code 7055087
_olex2_refinement_description
;
1. Fixed Uiso
 At 1.2 times of:
  All C(H) groups, H9 of O9, All C(H,H) groups, All N(H,H) groups
 At 1.5 times of:
  All C(H,H,H) groups, H8 of O8
2. Restrained distances
 C4-S1A \\sim C4-S1B \\sim C12-S2A \\sim C12-S2B
 with sigma of 0.01
 C4-C3A \\sim C4-C3B \\sim C1-C2 \\sim C12-C11A \\sim C12-C11B \\sim C9-C10
 with sigma of 0.01
 C5-S1A \\sim C5-S1B \\sim C13-S2A \\sim C13-S2B
 with sigma of 0.01
 C5-C3A \\sim C5-C3B \\sim C13-C11A \\sim C13-C11B
 with sigma of 0.01
3. Restrained planarity
 C1, C2, C3A, C4, S1A
 with sigma of 0.01
 C1, C2, C3B, C4, S1B
 with sigma of 0.01
 C12, C11A, C9, C10, S2A
 with sigma of 0.01
 C12, C11B, C9, C10, S2B
 with sigma of 0.01
4. Rigid bond restraints
 C38, N1, C49A, C53A, C49B, C53B
 with sigma for 1-2 distances of 0.01 and sigma for 1-3 distances of 0.02
 C7, C8, F1A, F2A, F3A, F1B, F2B, F3B
 with sigma for 1-2 distances of 0.01 and sigma for 1-3 distances of 0.02
 C48, N2, C66A, C67A, C66B, C67B
 with sigma for 1-2 distances of 0.01 and sigma for 1-3 distances of 0.02
 C4, S1A, S1B, C3A, C3B, C1, C2
 with sigma for 1-2 distances of 0.01 and sigma for 1-3 distances of 0.02
 C12, C11A, C11B, S2A, S2B, C9, C10
 with sigma for 1-2 distances of 0.01 and sigma for 1-3 distances of 0.02
5. Uiso/Uaniso restraints and constraints
C38 \\sim N1 \\sim C49A \\sim C53A \\sim C49B \\sim C53B: within 1.7A with
sigma of 0.01 and sigma for terminal atoms of 0.02
C7 \\sim C8 \\sim F1A \\sim F2A \\sim F3A \\sim F1B \\sim F2B \\sim F3B: within
1.7A with sigma of 0.01 and sigma for terminal atoms of 0.02
C48 \\sim N2 \\sim C66A \\sim C67A \\sim C66B \\sim C67B: within 1.7A with
sigma of 0.01 and sigma for terminal atoms of 0.02
C4 \\sim S1A \\sim S1B \\sim C3A \\sim C3B \\sim C1 \\sim C2: within 1.7A with
sigma of 0.01 and sigma for terminal atoms of 0.02
C12 \\sim C11A \\sim C11B \\sim S2A \\sim S2B \\sim C9 \\sim C10: within 1.7A
with sigma of 0.01 and sigma for terminal atoms of 0.02
Uanis(C53B) \\sim Ueq: with sigma of 0.001 and sigma for terminal atoms of 0.002
6. Others
 Sof(H2BB)=Sof(C66B)=Sof(H66C)=Sof(H66D)=Sof(C67B)=Sof(H67D)=Sof(H67E)=
 Sof(H67F)=1-FVAR(1)
 Sof(H2AA)=Sof(C66A)=Sof(H66A)=Sof(H66B)=Sof(C67A)=Sof(H67A)=Sof(H67B)=
 Sof(H67C)=FVAR(1)
 Sof(F1B)=Sof(F2B)=Sof(F3B)=1-FVAR(2)
 Sof(F1A)=Sof(F2A)=Sof(F3A)=FVAR(2)
 Sof(H1BB)=Sof(C49B)=Sof(H49C)=Sof(H49D)=Sof(C53B)=Sof(H53D)=Sof(H53E)=
 Sof(H53F)=1-FVAR(3)
 Sof(H1AA)=Sof(C49A)=Sof(H49A)=Sof(H49B)=Sof(C53A)=Sof(H53A)=Sof(H53B)=
 Sof(H53C)=FVAR(3)
 Sof(H1B)=Sof(H2B)=Sof(S1B)=Sof(C3B)=Sof(H3B)=1-FVAR(4)
 Sof(H1A)=Sof(H2A)=Sof(S1A)=Sof(C3A)=Sof(H3A)=FVAR(4)
 Sof(H9B)=Sof(H10A)=Sof(S2B)=Sof(C11B)=Sof(H11B)=1-FVAR(5)
 Sof(H9A)=Sof(H10)=Sof(S2A)=Sof(C11A)=Sof(H11A)=FVAR(5)
7.a Riding coordinates:
 O9(H9)
7.b Secondary CH2 refined with riding coordinates:
 C49A(H49A,H49B), C49B(H49C,H49D), C66A(H66A,H66B), C66B(H66C,H66D)
7.c Me refined with riding coordinates:
 C36(H36A,H36B,H36C), C57(H57A,H57B,H57C), C53A(H53A,H53B,H53C), C53B(H53D,
 H53E,H53F), C47(H47A,H47B,H47C), C67A(H67A,H67B,H67C), C67B(H67D,H67E,H67F)
7.d Aromatic/amide H refined with riding coordinates:
 C1(H1A), C2(H2A), C6(H6), C9(H9A), C10(H10), C14(H14), C17(H17), C18(H18),
 C19(H19), C23(H23), C24(H24), C26(H26), C29(H29), C30(H30), C31(H31), C32(H32),
  C39(H39), C40(H40), C45(H45), C46(H46), C3A(H3A), C3B(H3B), C11A(H11A),
 C11B(H11B), N1(H1AA), N2(H2AA)
7.e Idealised Me refined as rotating group:
 C54(H54A,H54B,H54C)
7.f Idealised tetrahedral OH refined as rotating group:
 O8(H8)
;
_olex2_submission_special_instructions 'No special instructions were received'

loop_
_space_group_symop_id
_space_group_symop_operation_xyz
1 'x, y, z'
2 '-x, -y, -z'

loop_
_atom_site_label
_atom_site_type_symbol
_atom_site_fract_x
_atom_site_fract_y
_atom_site_fract_z
_atom_site_U_iso_or_equiv
_atom_site_adp_type
_atom_site_occupancy
_atom_site_calc_flag
_atom_site_disorder_assembly
_atom_site_disorder_group
_atom_site_refinement_flags_posn
_atom_site_refinement_flags_adp
Ho1 Ho 0.220520(11) 0.336300(10) 0.624270(11) 0.03504(7) Uani 1 d A . . .
C1 C 0.5252(5) 0.6968(4) 0.6377(3) 0.0820(14) Uani 1 d . . D U
H1A H 0.5173 0.7604 0.6434 0.098 Uiso 0.652(5) calc A 1 R .
H1B H 0.508(13) 0.759(13) 0.644(12) 0.098 Uiso 0.348(5) d A 2 R .
C2 C 0.6153(4) 0.6581(5) 0.6242(3) 0.0957(17) Uani 1 d A . D U
H2A H 0.6762 0.6886 0.6190 0.115 Uiso 0.652(5) calc A 1 R .
H2B H 0.672(15) 0.696(14) 0.620(13) 0.115 Uiso 0.348(5) d A 2 R .
C4 C 0.5042(2) 0.5340(3) 0.6297(2) 0.0525(9) Uani 1 d . . D U
C5 C 0.4554(2) 0.4419(3) 0.6251(2) 0.0439(8) Uani 1 d A . D .
C6 C 0.5082(3) 0.3576(3) 0.6052(3) 0.0527(9) Uani 1 d . . . .
H6 H 0.5792 0.3623 0.6030 0.063 Uiso 1 calc A . R .
C9 C 0.1748(4) -0.1305(3) 0.5589(3) 0.0719(12) Uani 1 d . . D U
H9A H 0.2125 -0.1860 0.5395 0.086 Uiso 0.770(5) calc B 1 R .
H9B H 0.219(18) -0.181(18) 0.539(17) 0.086 Uiso 0.230(5) d B 2 R .
C10 C 0.0783(4) -0.1348(3) 0.5763(3) 0.0674(11) Uani 1 d B . D U
H10 H 0.0397 -0.1914 0.5705 0.081 Uiso 0.770(5) calc B 1 R .
H10A H 0.048(17) -0.195(18) 0.570(16) 0.081 Uiso 0.230(5) d B 2 R .
C12 C 0.1122(3) 0.0325(3) 0.6082(2) 0.0477(8) Uani 1 d . . D U
C13 C 0.1054(3) 0.1387(2) 0.6336(3) 0.0431(8) Uani 1 d B . D .
C14 C 0.0195(3) 0.1862(3) 0.6744(3) 0.0541(9) Uani 1 d . . . .
H14 H -0.0279 0.1515 0.6915 0.065 Uiso 1 calc B . R .
C15 C 0.0029(3) 0.2817(3) 0.6900(3) 0.0426(8) Uani 1 d B . . .
C16 C -0.0932(3) 0.3244(3) 0.7334(3) 0.0557(10) Uani 1 d . . . .
C17 C 0.1053(4) 0.2636(4) 0.3144(3) 0.0647(11) Uani 1 d . . . .
H17 H 0.1025 0.1939 0.2765 0.078 Uiso 1 calc . . R .
C18 C 0.0802(4) 0.3236(4) 0.2698(3) 0.0710(13) Uani 1 d . . . .
H18 H 0.0616 0.2920 0.2026 0.085 Uiso 1 calc . . R .
C19 C 0.0816(3) 0.4245(4) 0.3198(3) 0.0619(11) Uani 1 d . . . .
H19 H 0.0662 0.4616 0.2872 0.074 Uiso 1 calc . . R .
C20 C 0.1344(3) 0.3070(3) 0.4144(3) 0.0457(8) Uani 1 d A . . .
C21 C 0.1319(2) 0.4143(3) 0.4685(2) 0.0388(7) Uani 1 d . . . .
C22 C 0.1068(3) 0.4741(3) 0.4226(3) 0.0460(8) Uani 1 d . . . .
C23 C 0.1087(3) 0.5779(3) 0.4837(3) 0.0487(9) Uani 1 d . . . .
H23 H 0.0929 0.6205 0.4572 0.058 Uiso 1 calc . . R .
C24 C 0.1335(3) 0.6170(3) 0.5821(3) 0.0440(8) Uani 1 d . . . .
H24 H 0.1357 0.6861 0.6227 0.053 Uiso 1 calc . . R .
C25 C 0.1555(2) 0.5518(2) 0.6213(2) 0.0349(7) Uani 1 d . . . .
C26 C 0.1840(2) 0.5886(2) 0.7253(2) 0.0341(6) Uani 1 d . . . .
H26 H 0.1826 0.6558 0.7706 0.041 Uiso 1 calc . . R .
C27 C 0.2820(2) 0.4724(2) 0.8608(2) 0.0357(7) Uani 1 d A . . .
C28 C 0.3212(3) 0.5171(3) 0.9644(2) 0.0397(7) Uani 1 d . . . .
C29 C 0.3646(3) 0.4726(3) 1.0177(3) 0.0524(9) Uani 1 d . . . .
H29 H 0.3732 0.4042 0.9884 0.063 Uiso 1 calc . . R .
C30 C 0.3945(4) 0.5341(4) 1.1156(3) 0.0694(12) Uani 1 d . . . .
H30 H 0.4251 0.5069 1.1535 0.083 Uiso 1 calc . . R .
C31 C 0.3803(4) 0.6351(4) 1.1590(3) 0.0736(13) Uani 1 d . . . .
H31 H 0.4004 0.6744 1.2258 0.088 Uiso 1 calc . . R .
C32 C 0.3372(4) 0.6791(3) 1.1058(3) 0.0591(10) Uani 1 d . . . .
H32 H 0.3281 0.7475 1.1355 0.071 Uiso 1 calc . . R .
C33 C 0.3080(3) 0.6190(3) 1.0076(2) 0.0406(7) Uani 1 d . . . .
C34 C 0.2626(3) 0.6502(2) 0.9336(2) 0.0371(7) Uani 1 d . . . .
C36 C 0.6248(4) 0.7368(5) 0.8892(4) 0.0782(14) Uani 1 d . . . .
H36A H 0.6334 0.6769 0.8955 0.117 Uiso 1 calc . . R .
H36B H 0.6707 0.7923 0.9401 0.117 Uiso 1 calc . . R .
H36C H 0.6409 0.7260 0.8271 0.117 Uiso 1 calc . . R .
C37 C 0.5134(3) 0.7608(3) 0.8970(3) 0.0538(9) Uani 1 d . . . .
C39 C 0.4421(3) 0.7014(3) 0.9106(3) 0.0489(8) Uani 1 d . . . .
H39 H 0.4632 0.6440 0.9125 0.059 Uiso 1 calc . . R .
C40 C 0.3790(4) 0.8675(3) 0.9018(3) 0.0630(11) Uani 1 d . . . .
H40 H 0.3563 0.9232 0.8973 0.076 Uiso 1 calc . . R .
C41 C 0.3397(3) 0.7209(3) 0.9218(2) 0.0404(7) Uani 1 d . . . .
C42 C 0.3111(3) 0.8071(3) 0.9202(3) 0.0499(9) Uani 1 d . . . .
C43 C 0.1617(3) 0.6954(2) 0.9557(2) 0.0387(7) Uani 1 d . . . .
C44 C 0.1456(3) 0.7871(3) 0.9606(3) 0.0475(8) Uani 1 d . . . .
C45 C 0.0815(3) 0.6488(3) 0.9783(3) 0.0461(8) Uani 1 d . . . .
H45 H 0.0901 0.5861 0.9747 0.055 Uiso 1 calc . . R .
C46 C 0.0567(3) 0.8328(3) 0.9899(3) 0.0572(10) Uani 1 d . . . .
H46 H 0.0484 0.8952 0.9927 0.069 Uiso 1 calc . . R .
N3 N 0.2458(2) 0.54761(19) 0.84473(18) 0.0342(6) Uani 1 d . . . .
N4 N 0.21107(19) 0.52224(19) 0.75052(18) 0.0314(5) Uani 1 d . . . .
N5 N 0.15502(19) 0.4534(2) 0.56551(18) 0.0337(6) Uani 1 d . . . .
O1 O 0.05690(18) 0.34050(18) 0.67121(19) 0.0447(5) Uani 1 d . . . .
O2 O 0.1778(2) 0.18233(18) 0.6163(2) 0.0528(6) Uani 1 d . . . .
O3 O 0.3664(2) 0.2486(2) 0.5922(2) 0.0590(7) Uani 1 d . . . .
O4 O 0.36050(18) 0.44306(19) 0.63611(19) 0.0480(6) Uani 1 d . . . .
O5 O 0.2145(2) 0.8391(2) 0.9345(3) 0.0662(8) Uani 1 d . . . .
O6 O 0.1641(2) 0.25861(18) 0.46259(18) 0.0491(6) Uani 1 d . . . .
O7 O 0.28007(19) 0.38504(17) 0.79543(17) 0.0422(5) Uani 1 d . . . .
C7 C 0.4588(3) 0.2693(3) 0.5891(3) 0.0516(9) Uani 1 d A . . U
C8 C 0.5202(4) 0.1768(4) 0.5591(4) 0.0771(12) Uani 1 d . . . U
F1A F 0.6238(6) 0.2047(7) 0.5879(11) 0.112(3) Uani 0.63(2) d A 1 . U
F2A F 0.5069(12) 0.1212(10) 0.4662(7) 0.115(3) Uani 0.63(2) d A 1 . U
F3A F 0.4962(11) 0.1192(11) 0.5970(13) 0.120(3) Uani 0.63(2) d A 1 . U
F1B F 0.6082(15) 0.1869(14) 0.533(2) 0.125(5) Uani 0.37(2) d A 2 . U
F2B F 0.4672(17) 0.0950(15) 0.4846(19) 0.128(6) Uani 0.37(2) d A 2 . U
F3B F 0.5326(19) 0.1542(14) 0.6293(14) 0.110(5) Uani 0.37(2) d A 2 . U
F4 F -0.1457(3) 0.2685(3) 0.7614(3) 0.1096(13) Uani 1 d B . . .
F5 F -0.1586(2) 0.3404(3) 0.6726(2) 0.0862(9) Uani 1 d B . . .
F6 F -0.0683(3) 0.4148(3) 0.8118(2) 0.1009(10) Uani 1 d B . . .
S1A S 0.42882(17) 0.62778(15) 0.64380(14) 0.0593(7) Uani 0.652(5) d A 1 D U
C3A C 0.6009(7) 0.5570(12) 0.6192(4) 0.087(3) Uani 0.652(5) d A 1 D U
H3A H 0.6531 0.5146 0.6097 0.104 Uiso 0.652(5) calc A 1 R .
S1B S 0.6285(4) 0.5546(6) 0.6157(3) 0.0807(16) Uani 0.348(5) d A 2 D U
C3B C 0.4605(13) 0.6170(7) 0.6403(4) 0.064(3) Uani 0.348(5) d A 2 D U
H3B H 0.3912 0.6233 0.6490 0.077 Uiso 0.348(5) calc A 2 R .
S2A S 0.22489(14) -0.01915(12) 0.57374(14) 0.0716(7) Uani 0.770(5) d B 1 D U
C11A C 0.0436(7) -0.0368(7) 0.6059(4) 0.067(2) Uani 0.770(5) d B 1 D U
H11A H -0.0224 -0.0228 0.6224 0.081 Uiso 0.770(5) calc B 1 R .
S2B S 0.0097(6) -0.0415(5) 0.6084(5) 0.0615(19) Uani 0.230(5) d B 2 D U
C11B C 0.1912(12) -0.0227(12) 0.5811(4) 0.070(4) Uani 0.230(5) d B 2 D U
H11B H 0.2542 0.0049 0.5763 0.084 Uiso 0.230(5) calc B 2 R .
O9 O 0.7831(8) 0.9255(7) 0.6652(6) 0.216(4) Uani 1 d . . . .
H9 H 0.7514 0.8666 0.6301 0.260 Uiso 1 d . . R .
C57 C 0.7523(10) 0.9895(10) 0.6369(10) 0.187(5) Uani 1 d . . . .
H57A H 0.7646 0.9673 0.5712 0.280 Uiso 1 calc . . R .
H57B H 0.7902 1.0547 0.6786 0.280 Uiso 1 calc . . R .
H57C H 0.6794 0.9941 0.6398 0.280 Uiso 1 calc . . R .
C38 C 0.4802(4) 0.8458(3) 0.8899(3) 0.0593(10) Uani 1 d C . . U
N1 N 0.5482(4) 0.9067(3) 0.8727(3) 0.0777(12) Uani 1 d . . . U
H1AA H 0.6136 0.9005 0.8774 0.093 Uiso 0.786(11) calc C 1 R .
H1BB H 0.61(2) 0.89(2) 0.87(2) 0.093 Uiso 0.214(11) d C 2 R .
C49A C 0.5090(8) 0.9816(10) 0.8466(10) 0.085(2) Uani 0.786(11) d C 1 . U
H49A H 0.4895 1.0384 0.9027 0.102 Uiso 0.786(11) calc C 1 R .
H49B H 0.4490 0.9521 0.7960 0.102 Uiso 0.786(11) calc C 1 R .
C53A C 0.6027(9) 1.0159(7) 0.8086(8) 0.125(3) Uani 0.786(11) d C 1 . U
H53A H 0.5822 1.0651 0.7891 0.187 Uiso 0.786(11) calc C 1 R .
H53B H 0.6217 0.9584 0.7540 0.187 Uiso 0.786(11) calc C 1 R .
H53C H 0.6611 1.0451 0.8598 0.187 Uiso 0.786(11) calc C 1 R .
C49B C 0.544(3) 0.987(4) 0.855(4) 0.073(4) Uani 0.214(11) d C 2 . U
H49C H 0.5089 1.0403 0.9010 0.088 Uiso 0.214(11) calc C 2 R .
H49D H 0.5131 0.9678 0.7888 0.088 Uiso 0.214(11) calc C 2 R .
C53B C 0.6608(12) 1.0123(12) 0.8729(11) 0.036(4) Uani 0.214(11) d C 2 . U
H53D H 0.6769 1.0711 0.8656 0.054 Uiso 0.214(11) calc C 2 R .
H53E H 0.6916 0.9565 0.8266 0.054 Uiso 0.214(11) calc C 2 R .
H53F H 0.6878 1.0256 0.9376 0.054 Uiso 0.214(11) calc C 2 R .
C35 C -0.0086(3) 0.6897(3) 1.0054(3) 0.0477(8) Uani 1 d . . . .
C47 C -0.0932(4) 0.6352(4) 1.0272(5) 0.0766(14) Uani 1 d . . . .
H47A H -0.0731 0.5709 1.0175 0.115 Uiso 1 calc . . R .
H47B H -0.1564 0.6252 0.9844 0.115 Uiso 1 calc . . R .
H47C H -0.1040 0.6748 1.0935 0.115 Uiso 1 calc . . R .
C48 C -0.0203(3) 0.7866(3) 1.0150(3) 0.0523(9) Uani 1 d D . . U
N2 N -0.1080(3) 0.8314(3) 1.0459(4) 0.0737(11) Uani 1 d . . . U
H2AA H -0.1638 0.7961 1.0418 0.088 Uiso 0.461(12) calc D 1 R .
H2BB H -0.151(8) 0.799(8) 1.063(8) 0.088 Uiso 0.539(12) d D 2 R .
C66A C -0.1037(14) 0.9429(14) 1.0867(14) 0.077(3) Uani 0.461(12) d D 1 . U
H66A H -0.1117 0.9594 1.0335 0.092 Uiso 0.461(12) calc D 1 R .
H66B H -0.0360 0.9737 1.1251 0.092 Uiso 0.461(12) calc D 1 R .
C67A C -0.1862(10) 0.9863(8) 1.1490(9) 0.081(3) Uani 0.461(12) d D 1 . U
H67A H -0.1804 1.0582 1.1735 0.121 Uiso 0.461(12) calc D 1 R .
H67B H -0.1778 0.9716 1.2025 0.121 Uiso 0.461(12) calc D 1 R .
H67C H -0.2535 0.9571 1.1109 0.121 Uiso 0.461(12) calc D 1 R .
C66B C -0.1359(12) 0.9250(11) 1.0529(11) 0.077(3) Uani 0.539(12) d D 2 . U
H66C H -0.2104 0.9276 1.0505 0.092 Uiso 0.539(12) calc D 2 R .
H66D H -0.1139 0.9351 1.0007 0.092 Uiso 0.539(12) calc D 2 R .
C67B C -0.0789(11) 1.0029(10) 1.1502(9) 0.099(4) Uani 0.539(12) d D 2 . U
H67D H -0.0919 1.0691 1.1602 0.149 Uiso 0.539(12) calc D 2 R .
H67E H -0.0057 0.9971 1.1519 0.149 Uiso 0.539(12) calc D 2 R .
H67F H -0.1028 0.9921 1.2007 0.149 Uiso 0.539(12) calc D 2 R .
O8 O 0.2788(4) 0.2241(3) 0.8509(4) 0.0990(12) Uani 1 d . . . .
H8 H 0.2734 0.2706 0.8376 0.149 Uiso 1 calc . . GR .
C54 C 0.3650(7) 0.1830(7) 0.8242(6) 0.135(3) Uani 1 d . . . .
H54A H 0.3747 0.1796 0.7631 0.202 Uiso 1 calc . . GR .
H54B H 0.3598 0.1161 0.8175 0.202 Uiso 1 calc . . GR .
H54C H 0.4231 0.2233 0.8727 0.202 Uiso 1 calc . . GR .

loop_
_atom_site_aniso_label
_atom_site_aniso_U_11
_atom_site_aniso_U_22
_atom_site_aniso_U_33
_atom_site_aniso_U_23
_atom_site_aniso_U_13
_atom_site_aniso_U_12
Ho1 0.03437(9) 0.03006(9) 0.04334(10) 0.01857(7) 0.00943(6) 0.00582(6)
C1 0.094(3) 0.073(3) 0.067(3) 0.024(2) 0.016(2) -0.026(2)
C2 0.084(3) 0.095(3) 0.081(3) 0.020(3) 0.028(3) -0.038(3)
C4 0.0395(18) 0.064(2) 0.0454(18) 0.0188(17) 0.0128(15) -0.0069(16)
C5 0.0338(17) 0.059(2) 0.0354(17) 0.0188(16) 0.0085(14) 0.0030(15)
C6 0.0335(18) 0.066(3) 0.058(2) 0.026(2) 0.0158(16) 0.0156(17)
C9 0.077(3) 0.043(2) 0.098(3) 0.033(2) 0.015(2) 0.012(2)
C10 0.075(3) 0.042(2) 0.089(3) 0.036(2) 0.010(2) -0.0007(19)
C12 0.053(2) 0.0381(18) 0.056(2) 0.0251(16) 0.0083(16) 0.0039(15)
C13 0.052(2) 0.0357(18) 0.0458(18) 0.0226(15) 0.0082(16) 0.0008(15)
C14 0.057(2) 0.048(2) 0.071(3) 0.037(2) 0.023(2) 0.0085(18)
C15 0.0437(19) 0.0420(19) 0.0460(18) 0.0231(16) 0.0105(15) 0.0054(15)
C16 0.058(2) 0.053(2) 0.068(3) 0.034(2) 0.027(2) 0.0131(18)
C17 0.074(3) 0.058(3) 0.043(2) 0.0093(19) 0.0034(19) 0.002(2)
C18 0.082(3) 0.086(4) 0.036(2) 0.023(2) 0.001(2) 0.005(3)
C19 0.065(3) 0.080(3) 0.048(2) 0.039(2) 0.0012(19) 0.001(2)
C20 0.0433(19) 0.050(2) 0.0392(18) 0.0172(16) 0.0064(15) 0.0032(16)
C21 0.0300(16) 0.0467(19) 0.0410(17) 0.0220(15) 0.0055(13) 0.0019(14)
C22 0.0388(18) 0.062(2) 0.0459(19) 0.0327(18) 0.0062(15) 0.0059(16)
C23 0.052(2) 0.055(2) 0.056(2) 0.0396(19) 0.0093(17) 0.0097(17)
C24 0.048(2) 0.0429(19) 0.0488(19) 0.0279(16) 0.0063(16) 0.0088(15)
C25 0.0320(16) 0.0361(17) 0.0419(17) 0.0221(14) 0.0073(13) 0.0072(13)
C26 0.0374(16) 0.0275(15) 0.0392(16) 0.0170(13) 0.0057(13) 0.0065(12)
C27 0.0367(17) 0.0364(18) 0.0430(17) 0.0251(15) 0.0096(14) 0.0080(13)
C28 0.0396(17) 0.0441(19) 0.0422(17) 0.0251(16) 0.0085(14) 0.0089(14)
C29 0.059(2) 0.058(2) 0.052(2) 0.0354(19) 0.0073(18) 0.0181(18)
C30 0.084(3) 0.083(3) 0.055(2) 0.045(2) -0.001(2) 0.022(3)
C31 0.094(4) 0.080(3) 0.042(2) 0.027(2) -0.003(2) 0.013(3)
C32 0.078(3) 0.050(2) 0.041(2) 0.0159(18) 0.0025(19) 0.011(2)
C33 0.0422(18) 0.0434(19) 0.0389(17) 0.0215(15) 0.0064(14) 0.0051(14)
C34 0.0417(18) 0.0326(17) 0.0362(16) 0.0157(14) 0.0050(13) 0.0057(13)
C36 0.051(3) 0.108(4) 0.087(3) 0.058(3) 0.006(2) -0.005(3)
C37 0.053(2) 0.062(3) 0.0393(18) 0.0203(18) 0.0020(16) -0.0072(18)
C39 0.047(2) 0.052(2) 0.0459(19) 0.0231(17) 0.0037(16) 0.0015(16)
C40 0.085(3) 0.038(2) 0.070(3) 0.0260(19) 0.026(2) 0.005(2)
C41 0.0464(19) 0.0359(18) 0.0356(16) 0.0154(14) 0.0018(14) 0.0004(14)
C42 0.061(2) 0.0365(19) 0.049(2) 0.0165(16) 0.0158(18) 0.0019(16)
C43 0.0457(19) 0.0320(17) 0.0404(17) 0.0181(14) 0.0079(14) 0.0095(14)
C44 0.059(2) 0.0347(18) 0.054(2) 0.0239(16) 0.0174(17) 0.0091(16)
C45 0.055(2) 0.0318(17) 0.059(2) 0.0258(16) 0.0151(17) 0.0114(15)
C46 0.070(3) 0.039(2) 0.075(3) 0.033(2) 0.025(2) 0.0192(18)
N3 0.0415(14) 0.0299(13) 0.0330(13) 0.0164(11) 0.0040(11) 0.0073(11)
N4 0.0293(13) 0.0331(13) 0.0354(13) 0.0189(11) 0.0059(10) 0.0058(10)
N5 0.0293(13) 0.0363(14) 0.0366(13) 0.0182(12) 0.0050(11) 0.0046(10)
O1 0.0419(13) 0.0386(13) 0.0618(15) 0.0283(12) 0.0161(11) 0.0080(10)
O2 0.0549(15) 0.0348(13) 0.0750(18) 0.0284(13) 0.0217(13) 0.0077(11)
O3 0.0490(16) 0.0479(15) 0.0798(19) 0.0270(14) 0.0189(14) 0.0188(12)
O4 0.0337(12) 0.0455(14) 0.0668(16) 0.0259(12) 0.0174(11) 0.0065(10)
O5 0.0729(19) 0.0496(16) 0.104(2) 0.0522(17) 0.0407(17) 0.0221(14)
O6 0.0540(15) 0.0387(13) 0.0451(13) 0.0120(11) 0.0077(11) 0.0040(11)
O7 0.0511(14) 0.0322(13) 0.0435(12) 0.0181(11) 0.0055(10) 0.0108(10)
C7 0.044(2) 0.061(2) 0.049(2) 0.0229(18) 0.0124(16) 0.0238(18)
C8 0.068(3) 0.066(3) 0.089(3) 0.026(2) 0.021(2) 0.033(2)
F1A 0.062(3) 0.099(5) 0.130(7) 0.017(5) 0.000(4) 0.047(3)
F2A 0.136(7) 0.086(6) 0.084(4) 0.002(3) 0.019(4) 0.059(5)
F3A 0.129(7) 0.089(7) 0.167(9) 0.070(6) 0.052(6) 0.061(5)
F1B 0.073(7) 0.111(7) 0.154(10) 0.021(8) 0.053(7) 0.050(5)
F2B 0.112(9) 0.071(7) 0.136(9) -0.007(7) 0.008(7) 0.044(6)
F3B 0.141(11) 0.064(8) 0.118(8) 0.041(6) -0.007(7) 0.052(7)
F4 0.108(2) 0.110(2) 0.179(3) 0.105(3) 0.098(3) 0.046(2)
F5 0.0594(16) 0.119(2) 0.107(2) 0.069(2) 0.0301(15) 0.0382(16)
F6 0.096(2) 0.090(2) 0.086(2) 0.0089(17) 0.0371(17) 0.0289(17)
S1A 0.0653(14) 0.0495(10) 0.0617(10) 0.0240(8) 0.0186(8) -0.0045(8)
C3A 0.064(5) 0.093(4) 0.079(4) 0.020(4) 0.018(4) -0.009(4)
S1B 0.047(2) 0.096(3) 0.078(2) 0.021(2) 0.0268(16) -0.012(2)
C3B 0.060(6) 0.063(5) 0.058(5) 0.019(4) 0.015(5) -0.007(4)
S2A 0.0672(11) 0.0411(8) 0.1108(13) 0.0342(8) 0.0351(9) 0.0116(7)
C11A 0.071(5) 0.051(3) 0.086(4) 0.036(3) 0.016(3) 0.003(3)
S2B 0.065(4) 0.042(3) 0.088(3) 0.040(2) 0.010(3) -0.002(2)
C11B 0.063(6) 0.047(5) 0.093(6) 0.027(5) 0.021(5) 0.001(5)
O9 0.314(12) 0.160(7) 0.169(7) 0.058(5) 0.071(7) 0.122(7)
C57 0.187(11) 0.187(11) 0.245(14) 0.143(11) 0.053(10) 0.050(9)
C38 0.070(3) 0.048(2) 0.046(2) 0.0125(17) 0.0108(19) -0.0130(19)
N1 0.082(3) 0.065(2) 0.080(2) 0.030(2) 0.022(2) -0.019(2)
C49A 0.101(6) 0.073(4) 0.083(4) 0.039(3) 0.024(5) -0.012(5)
C53A 0.153(7) 0.106(6) 0.124(6) 0.067(5) 0.015(6) -0.037(5)
C49B 0.078(7) 0.072(6) 0.074(6) 0.039(5) 0.019(7) -0.020(7)
C53B 0.037(4) 0.036(4) 0.036(4) 0.018(2) 0.006(2) 0.002(2)
C35 0.051(2) 0.0408(19) 0.058(2) 0.0267(17) 0.0139(17) 0.0098(16)
C47 0.063(3) 0.060(3) 0.125(4) 0.054(3) 0.038(3) 0.017(2)
C48 0.061(2) 0.043(2) 0.062(2) 0.0294(18) 0.0181(18) 0.0192(17)
N2 0.073(2) 0.060(2) 0.114(3) 0.055(2) 0.044(2) 0.0341(18)
C66A 0.087(7) 0.056(5) 0.107(7) 0.046(5) 0.044(5) 0.035(5)
C67A 0.094(7) 0.064(6) 0.092(7) 0.036(5) 0.035(6) 0.038(5)
C66B 0.080(6) 0.059(5) 0.100(6) 0.040(5) 0.022(5) 0.032(4)
C67B 0.122(8) 0.075(6) 0.093(7) 0.034(5) 0.010(6) 0.025(6)
O8 0.113(3) 0.096(3) 0.116(3) 0.068(3) 0.036(3) 0.031(3)
C54 0.150(8) 0.122(6) 0.129(6) 0.053(5) 0.024(5) 0.050(6)

loop_
_atom_type_symbol
_atom_type_description
_atom_type_scat_dispersion_real
_atom_type_scat_dispersion_imag
_atom_type_scat_source
C C 0.0033 0.0016 'International Tables Vol C Tables 4.2.6.8 and 6.1.1.4'
H H 0.0000 0.0000 'International Tables Vol C Tables 4.2.6.8 and 6.1.1.4'
F F 0.0171 0.0103 'International Tables Vol C Tables 4.2.6.8 and 6.1.1.4'
Ho Ho -0.2175 4.6783 'International Tables Vol C Tables 4.2.6.8 and 6.1.1.4'
N N 0.0061 0.0033 'International Tables Vol C Tables 4.2.6.8 and 6.1.1.4'
O O 0.0106 0.0060 'International Tables Vol C Tables 4.2.6.8 and 6.1.1.4'
S S 0.1246 0.1234 'International Tables Vol C Tables 4.2.6.8 and 6.1.1.4'

loop_
_geom_angle_atom_site_label_1
_geom_angle_atom_site_label_2
_geom_angle_atom_site_label_3
_geom_angle
N5 Ho1 N4 61.39(8)
O1 Ho1 N4 74.32(8)
O1 Ho1 N5 83.13(8)
O1 Ho1 O3 145.13(9)
O1 Ho1 O7 83.08(9)
O2 Ho1 N4 134.67(9)
O2 Ho1 N5 141.96(9)
O2 Ho1 O1 73.19(9)
O2 Ho1 O3 72.66(10)
O2 Ho1 O4 142.34(9)
O2 Ho1 O7 82.47(9)
O3 Ho1 N4 128.13(9)
O3 Ho1 N5 129.61(9)
O3 Ho1 O7 85.72(10)
O4 Ho1 N4 67.37(8)
O4 Ho1 N5 72.05(9)
O4 Ho1 O1 140.87(8)
O4 Ho1 O3 70.69(9)
O4 Ho1 O7 86.50(9)
O6 Ho1 N4 128.31(9)
O6 Ho1 N5 67.11(9)
O6 Ho1 O1 96.07(10)
O6 Ho1 O2 85.96(10)
O6 Ho1 O3 88.36(10)
O6 Ho1 O4 101.24(10)
O6 Ho1 O7 168.14(8)
O7 Ho1 N4 62.93(8)
O7 Ho1 N5 124.32(8)
H1A C1 H1B 7.8
C2 C1 H1A 121.4
C2 C1 H1B 129(10)
C2 C1 S1A 117.1(5)
C2 C1 C3B 101.7(7)
S1A C1 H1A 121.4
S1A C1 H1B 114(10)
C3B C1 H1A 136.8
C3B C1 H1B 129(10)
C3B C1 S1A 15.4(5)
C1 C2 H2A 126.3
C1 C2 H2B 119(10)
C1 C2 C3A 107.3(6)
C1 C2 S1B 121.5(5)
H2A C2 H2B 7.3
C3A C2 H2A 126.3
C3A C2 H2B 134(10)
C3A C2 S1B 14.2(5)
S1B C2 H2A 112.2
S1B C2 H2B 119(10)
C5 C4 S1A 118.0(2)
C5 C4 S1B 126.4(4)
C3A C4 C5 130.7(8)
C3A C4 S1A 111.2(8)
C3A C4 S1B 4.3(10)
C3A C4 C3B 100.8(12)
S1B C4 S1A 115.5(4)
C3B C4 C5 128.5(8)
C3B C4 S1A 10.5(8)
C3B C4 S1B 105.1(8)
C6 C5 C4 122.2(3)
O4 C5 C4 115.1(3)
O4 C5 C6 122.6(3)
C5 C6 H6 119.3
C7 C6 C5 121.5(3)
C7 C6 H6 119.3
H9A C9 H9B 7.8
C10 C9 H9A 122.0
C10 C9 H9B 130(10)
C10 C9 S2A 115.9(4)
C10 C9 C11B 100.1(7)
S2A C9 H9A 122.0
S2A C9 H9B 114(10)
C11B C9 H9A 137.9
C11B C9 H9B 130(10)
C11B C9 S2A 15.9(6)
C9 C10 H10 126.0
C9 C10 H10A 118(10)
C9 C10 C11A 108.0(5)
C9 C10 S2B 123.8(4)
H10 C10 H10A 8.0
C11A C10 H10 126.0
C11A C10 H10A 134(10)
C11A C10 S2B 15.9(4)
S2B C10 H10 110.2
S2B C10 H10A 118(10)
C13 C12 S2A 119.0(2)
C13 C12 S2B 121.6(4)
C11A C12 C13 131.3(5)
C11A C12 S2A 109.7(5)
C11A C12 S2B 9.7(7)
C11A C12 C11B 99.2(11)
S2B C12 S2A 119.3(4)
C11B C12 C13 129.5(9)
C11B C12 S2A 10.6(9)
C11B C12 S2B 108.8(10)
C14 C13 C12 119.8(3)
O2 C13 C12 116.9(3)
O2 C13 C14 123.3(3)
C13 C14 H14 118.7
C15 C14 C13 122.6(3)
C15 C14 H14 118.7
C14 C15 C16 117.8(3)
O1 C15 C14 128.5(3)
O1 C15 C16 113.7(3)
F4 C16 C15 114.8(3)
F4 C16 F5 107.3(4)
F4 C16 F6 106.2(4)
F5 C16 C15 112.0(3)
F5 C16 F6 105.1(4)
F6 C16 C15 110.8(4)
C18 C17 H17 119.6
C20 C17 H17 119.6
C20 C17 C18 120.7(4)
C17 C18 H18 118.5
C19 C18 C17 123.1(4)
C19 C18 H18 118.5
C18 C19 H19 120.2
C18 C19 C22 119.6(4)
C22 C19 H19 120.2
C17 C20 C21 116.4(4)
O6 C20 C17 125.6(4)
O6 C20 C21 118.1(3)
C22 C21 C20 122.3(3)
N5 C21 C20 115.0(3)
N5 C21 C22 122.7(3)
C19 C22 C21 117.9(4)
C23 C22 C19 125.7(4)
C23 C22 C21 116.5(3)
C22 C23 H23 119.8
C24 C23 C22 120.4(3)
C24 C23 H23 119.8
C23 C24 H24 120.4
C23 C24 C25 119.3(3)
C25 C24 H24 120.4
C24 C25 C26 122.1(3)
N5 C25 C24 121.9(3)
N5 C25 C26 115.9(3)
C25 C26 H26 122.2
N4 C26 C25 115.6(3)
N4 C26 H26 122.2
N3 C27 C28 106.9(3)
O7 C27 C28 130.1(3)
O7 C27 N3 122.9(3)
C29 C28 C27 129.8(3)
C29 C28 C33 121.7(3)
C33 C28 C27 108.5(3)
C28 C29 H29 121.5
C30 C29 C28 117.0(4)
C30 C29 H29 121.5
C29 C30 H30 119.3
C29 C30 C31 121.4(4)
C31 C30 H30 119.3
C30 C31 H31 119.3
C32 C31 C30 121.5(4)
C32 C31 H31 119.3
C31 C32 H32 121.1
C33 C32 C31 117.8(4)
C33 C32 H32 121.1
C28 C33 C34 111.7(3)
C32 C33 C28 120.6(3)
C32 C33 C34 127.7(3)
C33 C34 C41 111.9(3)
C43 C34 C33 112.7(3)
C43 C34 C41 110.8(3)
C43 C34 N3 111.5(3)
N3 C34 C33 98.5(2)
N3 C34 C41 110.9(3)
H36A C36 H36B 109.5
H36A C36 H36C 109.5
H36B C36 H36C 109.5
C37 C36 H36A 109.5
C37 C36 H36B 109.5
C37 C36 H36C 109.5
C39 C37 C36 121.3(4)
C39 C37 C38 118.0(4)
C38 C37 C36 120.7(4)
C37 C39 H39 117.8
C37 C39 C41 124.3(4)
C41 C39 H39 117.8
C42 C40 H40 119.6
C38 C40 H40 119.6
C38 C40 C42 120.7(4)
C39 C41 C34 122.0(3)
C42 C41 C34 121.4(3)
C42 C41 C39 116.6(3)
C41 C42 C40 121.4(4)
O5 C42 C40 115.0(4)
O5 C42 C41 123.6(3)
C44 C43 C34 122.0(3)
C44 C43 C45 116.3(3)
C45 C43 C34 121.6(3)
C43 C44 C46 121.9(3)
C43 C44 O5 122.9(3)
O5 C44 C46 115.2(3)
C43 C45 H45 118.0
C35 C45 C43 124.1(3)
C35 C45 H45 118.0
C44 C46 H46 119.6
C44 C46 C48 120.8(3)
C48 C46 H46 119.6
C27 N3 C34 114.2(3)
N4 N3 C27 116.0(3)
N4 N3 C34 129.4(2)
C26 N4 Ho1 122.2(2)
C26 N4 N3 121.6(3)
N3 N4 Ho1 115.89(17)
C21 N5 Ho1 115.7(2)
C25 N5 Ho1 124.3(2)
C25 N5 C21 119.3(3)
C15 O1 Ho1 132.9(2)
C13 O2 Ho1 138.6(2)
C7 O3 Ho1 135.6(3)
C5 O4 Ho1 140.2(2)
C42 O5 C44 118.1(3)
C20 O6 Ho1 123.4(2)
C27 O7 Ho1 122.2(2)
C6 C7 C8 118.6(4)
O3 C7 C6 129.2(3)
O3 C7 C8 112.1(4)
F1A C8 C7 111.5(6)
F2A C8 C7 111.5(7)
F2A C8 F1A 106.7(7)
F2A C8 F3A 107.4(8)
F2A C8 F1B 74.6(10)
F2A C8 F2B 35.2(11)
F2A C8 F3B 131.5(10)
F3A C8 C7 113.8(6)
F3A C8 F1A 105.4(8)
F3A C8 F2B 76.0(12)
F1B C8 C7 114.7(9)
F1B C8 F1A 33.9(10)
F1B C8 F3A 126.1(12)
F1B C8 F2B 105.8(11)
F1B C8 F3B 110.4(14)
F2B C8 C7 111.7(9)
F2B C8 F1A 131.4(9)
F3B C8 C7 109.2(9)
F3B C8 F1A 81.1(11)
F3B C8 F3A 29.4(8)
F3B C8 F2B 104.5(14)
C1 S1A C4 91.9(3)
C2 C3A H3A 123.8
C4 C3A C2 112.5(11)
C4 C3A H3A 123.8
C2 S1B C4 94.0(4)
C1 C3B H3B 121.1
C4 C3B C1 117.7(13)
C4 C3B H3B 121.1
C9 S2A C12 90.9(2)
C10 C11A H11A 122.3
C12 C11A C10 115.4(7)
C12 C11A H11A 122.3
C10 S2B C12 89.9(4)
C9 C11B H11B 121.3
C12 C11B C9 117.4(14)
C12 C11B H11B 121.3
C57 O9 H9 112.6
O9 C57 H57A 109.5
O9 C57 H57B 109.5
O9 C57 H57C 109.5
H57A C57 H57B 109.5
H57A C57 H57C 109.5
H57B C57 H57C 109.5
C40 C38 C37 118.8(4)
N1 C38 C37 120.5(4)
N1 C38 C40 120.7(5)
C38 N1 H1AA 120.0
C38 N1 H1BB 114(10)
C38 N1 C49A 120.0(6)
H1AA N1 H1BB 9.7
C49A N1 H1AA 120.0
C49A N1 H1BB 126(10)
C49B N1 C38 137.3(16)
C49B N1 H1AA 102.5
C49B N1 H1BB 109(10)
C49B N1 C49A 18.0(16)
N1 C49A H49A 110.8
N1 C49A H49B 110.8
N1 C49A C53A 104.7(8)
H49A C49A H49B 108.9
C53A C49A H49A 110.8
C53A C49A H49B 110.8
C49A C53A H53A 109.5
C49A C53A H53B 109.5
C49A C53A H53C 109.5
H53A C53A H53B 109.5
H53A C53A H53C 109.5
H53B C53A H53C 109.5
N1 C49B H49C 112.8
N1 C49B H49D 112.8
N1 C49B C53B 95(3)
H49C C49B H49D 110.3
C53B C49B H49C 112.8
C53B C49B H49D 112.8
C49B C53B H53D 109.5
C49B C53B H53E 109.5
C49B C53B H53F 109.5
H53D C53B H53E 109.5
H53D C53B H53F 109.5
H53E C53B H53F 109.5
C45 C35 C47 121.8(3)
C45 C35 C48 118.2(3)
C48 C35 C47 120.0(3)
C35 C47 H47A 109.5
C35 C47 H47B 109.5
C35 C47 H47C 109.5
H47A C47 H47B 109.5
H47A C47 H47C 109.5
H47B C47 H47C 109.5
C46 C48 C35 118.6(3)
N2 C48 C46 121.7(4)
N2 C48 C35 119.6(4)
C48 N2 H2AA 121.0
C48 N2 H2BB 116(7)
C48 N2 C66A 118.0(8)
C48 N2 C66B 127.1(8)
H2AA N2 H2BB 22.5
C66A N2 H2AA 121.0
C66A N2 H2BB 121(7)
C66B N2 H2AA 108.0
C66B N2 H2BB 117(7)
C66B N2 C66A 22.9(9)
N2 C66A H66A 109.1
N2 C66A H66B 109.1
N2 C66A C67A 112.5(13)
H66A C66A H66B 107.8
C67A C66A H66A 109.1
C67A C66A H66B 109.1
C66A C67A H67A 109.5
C66A C67A H67B 109.5
C66A C67A H67C 109.5
H67A C67A H67B 109.5
H67A C67A H67C 109.5
H67B C67A H67C 109.5
N2 C66B H66C 111.0
N2 C66B H66D 111.0
N2 C66B C67B 103.9(11)
H66C C66B H66D 109.0
C67B C66B H66C 111.0
C67B C66B H66D 111.0
C66B C67B H67D 109.5
C66B C67B H67E 109.5
C66B C67B H67F 109.5
H67D C67B H67E 109.5
H67D C67B H67F 109.5
H67E C67B H67F 109.5
C54 O8 H8 109.5
O8 C54 H54A 109.5
O8 C54 H54B 109.5
O8 C54 H54C 109.5
H54A C54 H54B 109.5
H54A C54 H54C 109.5
H54B C54 H54C 109.5

loop_
_geom_bond_atom_site_label_1
_geom_bond_atom_site_label_2
_geom_bond_distance
Ho1 N4 2.588(3)
Ho1 N5 2.477(3)
Ho1 O1 2.326(2)
Ho1 O2 2.300(2)
Ho1 O3 2.327(3)
Ho1 O4 2.308(2)
Ho1 O6 2.256(3)
Ho1 O7 2.450(2)
C1 H1A 0.9300
C1 H1B 0.93(17)
C1 C2 1.327(7)
C1 S1A 1.633(5)
C1 C3B 1.455(16)
C2 H2A 0.9300
C2 H2B 0.9(2)
C2 C3A 1.487(17)
C2 S1B 1.517(11)
C4 C5 1.466(5)
C4 S1A 1.697(4)
C4 C3A 1.339(8)
C4 S1B 1.693(5)
C4 C3B 1.341(8)
C5 C6 1.390(5)
C5 O4 1.267(4)
C6 H6 0.9300
C6 C7 1.350(6)
C9 H9A 0.9300
C9 H9B 0.9(2)
C9 C10 1.321(6)
C9 S2A 1.670(5)
C9 C11B 1.490(19)
C10 H10 0.9300
C10 H10A 0.9(2)
C10 C11A 1.436(11)
C10 S2B 1.604(10)
C12 C13 1.465(5)
C12 S2A 1.714(4)
C12 C11A 1.328(7)
C12 S2B 1.701(6)
C12 C11B 1.333(9)
C13 C14 1.405(5)
C13 O2 1.250(4)
C14 H14 0.9300
C14 C15 1.371(5)
C15 C16 1.516(5)
C15 O1 1.264(4)
C16 F4 1.314(5)
C16 F5 1.318(5)
C16 F6 1.335(5)
C17 H17 0.9300
C17 C18 1.405(7)
C17 C20 1.387(5)
C18 H18 0.9300
C18 C19 1.345(7)
C19 H19 0.9300
C19 C22 1.416(6)
C20 C21 1.436(5)
C20 O6 1.312(5)
C21 C22 1.418(5)
C21 N5 1.343(4)
C22 C23 1.399(6)
C23 H23 0.9300
C23 C24 1.363(5)
C24 H24 0.9300
C24 C25 1.403(5)
C25 C26 1.453(5)
C25 N5 1.323(4)
C26 H26 0.9300
C26 N4 1.281(4)
C27 C28 1.456(5)
C27 N3 1.360(4)
C27 O7 1.232(4)
C28 C29 1.382(5)
C28 C33 1.386(5)
C29 H29 0.9300
C29 C30 1.372(6)
C30 H30 0.9300
C30 C31 1.378(7)
C31 H31 0.9300
C31 C32 1.375(6)
C32 H32 0.9300
C32 C33 1.371(5)
C33 C34 1.515(5)
C34 C41 1.519(5)
C34 C43 1.507(5)
C34 N3 1.509(4)
C36 H36A 0.9600
C36 H36B 0.9600
C36 H36C 0.9600
C36 C37 1.515(6)
C37 C39 1.362(5)
C37 C38 1.415(6)
C39 H39 0.9300
C39 C41 1.390(5)
C40 H40 0.9300
C40 C42 1.387(5)
C40 C38 1.384(7)
C41 C42 1.375(5)
C42 O5 1.370(5)
C43 C44 1.372(5)
C43 C45 1.399(5)
C44 C46 1.385(5)
C44 O5 1.381(4)
C45 H45 0.9300
C45 C35 1.367(5)
C46 H46 0.9300
C46 C48 1.387(6)
N3 N4 1.358(4)
O3 C7 1.242(5)
C7 C8 1.538(6)
C8 F1A 1.355(10)
C8 F2A 1.285(10)
C8 F3A 1.304(13)
C8 F1B 1.286(16)
C8 F2B 1.329(18)
C8 F3B 1.29(2)
C3A H3A 0.9300
C3B H3B 0.9300
C11A H11A 0.9300
C11B H11B 0.9300
O9 H9 0.8499
O9 C57 1.295(12)
C57 H57A 0.9600
C57 H57B 0.9600
C57 H57C 0.9600
C38 N1 1.381(5)
N1 H1AA 0.8600
N1 H1BB 0.9(3)
N1 C49A 1.459(16)
N1 C49B 1.36(6)
C49A H49A 0.9700
C49A H49B 0.9700
C49A C53A 1.583(14)
C53A H53A 0.9600
C53A H53B 0.9600
C53A H53C 0.9600
C49B H49C 0.9700
C49B H49D 0.9700
C49B C53B 1.52(4)
C53B H53D 0.9600
C53B H53E 0.9600
C53B H53F 0.9600
C35 C47 1.505(6)
C35 C48 1.411(5)
C47 H47A 0.9600
C47 H47B 0.9600
C47 H47C 0.9600
C48 N2 1.372(5)
N2 H2AA 0.8600
N2 H2BB 0.86(10)
N2 C66A 1.486(19)
N2 C66B 1.426(16)
C66A H66A 0.9700
C66A H66B 0.9700
C66A C67A 1.50(2)
C67A H67A 0.9600
C67A H67B 0.9600
C67A H67C 0.9600
C66B H66C 0.9700
C66B H66D 0.9700
C66B C67B 1.504(19)
C67B H67D 0.9600
C67B H67E 0.9600
C67B H67F 0.9600
O8 H8 0.8200
O8 C54 1.320(9)
C54 H54A 0.9600
C54 H54B 0.9600
C54 H54C 0.9600

loop_
_geom_torsion_atom_site_label_1
_geom_torsion_atom_site_label_2
_geom_torsion_atom_site_label_3
_geom_torsion_atom_site_label_4
_geom_torsion
Ho1 O3 C7 C6 0.2(7)
Ho1 O3 C7 C8 -177.7(3)
C1 C2 C3A C4 -0.3(2)
C1 C2 S1B C4 -0.2(3)
C2 C1 S1A C4 0.9(3)
C2 C1 C3B C4 0.1(3)
C4 C5 C6 C7 -171.5(4)
C4 C5 O4 Ho1 171.2(2)
C5 C4 S1A C1 -177.5(3)
C5 C4 C3A C2 176.8(4)
C5 C4 S1B C2 177.0(3)
C5 C4 C3B C1 -176.9(4)
C5 C6 C7 O3 -2.8(7)
C5 C6 C7 C8 174.9(4)
C6 C5 O4 Ho1 -5.7(6)
C6 C7 C8 F1A 23.4(9)
C6 C7 C8 F2A -95.8(10)
C6 C7 C8 F3A 142.4(10)
C6 C7 C8 F1B -13.4(16)
C6 C7 C8 F2B -133.8(17)
C6 C7 C8 F3B 111.1(13)
C9 C10 C11A C12 0.6(3)
C9 C10 S2B C12 -2.0(4)
C10 C9 S2A C12 0.8(2)
C10 C9 C11B C12 -0.7(2)
C12 C13 C14 C15 -172.8(4)
C12 C13 O2 Ho1 175.4(2)
C13 C12 S2A C9 179.9(3)
C13 C12 C11A C10 179.6(4)
C13 C12 S2B C10 -179.7(3)
C13 C12 C11B C9 -179.5(4)
C13 C14 C15 C16 179.3(4)
C13 C14 C15 O1 0.8(7)
C14 C13 O2 Ho1 -3.9(6)
C14 C15 C16 F4 6.9(6)
C14 C15 C16 F5 -115.7(4)
C14 C15 C16 F6 127.3(4)
C14 C15 O1 Ho1 -10.6(6)
C16 C15 O1 Ho1 170.8(2)
C17 C18 C19 C22 -1.7(7)
C17 C20 C21 C22 -3.4(5)
C17 C20 C21 N5 176.6(3)
C17 C20 O6 Ho1 175.7(3)
C18 C17 C20 C21 3.0(6)
C18 C17 C20 O6 -176.5(4)
C18 C19 C22 C21 1.3(6)
C18 C19 C22 C23 -178.2(4)
C19 C22 C23 C24 179.5(4)
C20 C17 C18 C19 -0.6(8)
C20 C21 C22 C19 1.3(5)
C20 C21 C22 C23 -179.1(3)
C20 C21 N5 Ho1 8.6(3)
C20 C21 N5 C25 179.4(3)
C21 C20 O6 Ho1 -3.8(4)
C21 C22 C23 C24 -0.1(5)
C22 C21 N5 Ho1 -171.4(2)
C22 C21 N5 C25 -0.5(5)
C22 C23 C24 C25 -1.0(5)
C23 C24 C25 C26 179.1(3)
C23 C24 C25 N5 1.4(5)
C24 C25 C26 N4 -174.0(3)
C24 C25 N5 Ho1 169.4(2)
C24 C25 N5 C21 -0.6(4)
C25 C26 N4 Ho1 2.0(4)
C25 C26 N4 N3 175.8(3)
C26 C25 N5 Ho1 -8.4(4)
C26 C25 N5 C21 -178.4(3)
C27 C28 C29 C30 -179.6(4)
C27 C28 C33 C32 179.0(3)
C27 C28 C33 C34 -2.5(4)
C27 N3 N4 Ho1 0.6(3)
C27 N3 N4 C26 -173.6(3)
C28 C27 N3 C34 3.4(4)
C28 C27 N3 N4 176.3(3)
C28 C27 O7 Ho1 -175.0(3)
C28 C29 C30 C31 1.0(7)
C28 C33 C34 C41 -112.6(3)
C28 C33 C34 C43 121.7(3)
C28 C33 C34 N3 4.0(3)
C29 C28 C33 C32 -0.6(6)
C29 C28 C33 C34 178.0(3)
C29 C30 C31 C32 -1.1(8)
C30 C31 C32 C33 0.3(8)
C31 C32 C33 C28 0.5(6)
C31 C32 C33 C34 -177.8(4)
C32 C33 C34 C41 65.8(5)
C32 C33 C34 C43 -59.8(5)
C32 C33 C34 N3 -177.5(4)
C33 C28 C29 C30 -0.2(6)
C33 C34 C41 C39 46.8(4)
C33 C34 C41 C42 -134.1(3)
C33 C34 C43 C44 128.1(4)
C33 C34 C43 C45 -47.9(4)
C33 C34 N3 C27 -4.5(3)
C33 C34 N3 N4 -176.2(3)
C34 C41 C42 C40 -174.8(4)
C34 C41 C42 O5 3.8(6)
C34 C43 C44 C46 -173.8(4)
C34 C43 C44 O5 8.0(6)
C34 C43 C45 C35 175.3(3)
C34 N3 N4 Ho1 172.2(2)
C34 N3 N4 C26 -2.0(5)
C36 C37 C39 C41 177.6(4)
C36 C37 C38 C40 -177.1(4)
C36 C37 C38 N1 2.0(6)
C37 C39 C41 C34 178.1(3)
C37 C39 C41 C42 -1.1(5)
C37 C38 N1 C49A 168.0(7)
C37 C38 N1 C49B 174(3)
C39 C37 C38 C40 3.1(6)
C39 C37 C38 N1 -177.7(4)
C39 C41 C42 C40 4.3(5)
C39 C41 C42 O5 -177.1(4)
C40 C42 O5 C44 -175.1(4)
C40 C38 N1 C49A -12.9(8)
C40 C38 N1 C49B -7(3)
C41 C34 C43 C44 1.8(5)
C41 C34 C43 C45 -174.2(3)
C41 C34 N3 C27 113.0(3)
C41 C34 N3 N4 -58.8(4)
C41 C42 O5 C44 6.2(6)
C42 C40 C38 C37 -0.1(6)
C42 C40 C38 N1 -179.2(4)
C43 C34 C41 C39 173.5(3)
C43 C34 C41 C42 -7.4(4)
C43 C34 N3 C27 -123.0(3)
C43 C34 N3 N4 65.2(4)
C43 C44 C46 C48 -0.4(7)
C43 C44 O5 C42 -12.2(6)
C43 C45 C35 C47 178.8(4)
C43 C45 C35 C48 -2.6(6)
C44 C43 C45 C35 -0.9(6)
C44 C46 C48 C35 -3.2(7)
C44 C46 C48 N2 178.7(4)
C45 C43 C44 C46 2.4(6)
C45 C43 C44 O5 -175.8(4)
C45 C35 C48 C46 4.5(6)
C45 C35 C48 N2 -177.4(4)
C46 C44 O5 C42 169.5(4)
C46 C48 N2 C66A -22.1(11)
C46 C48 N2 C66B 2.9(11)
N3 C27 C28 C29 179.0(4)
N3 C27 C28 C33 -0.5(4)
N3 C27 O7 Ho1 4.0(4)
N3 C34 C41 C39 -62.1(4)
N3 C34 C41 C42 117.0(3)
N3 C34 C43 C44 -122.2(3)
N3 C34 C43 C45 61.8(4)
N4 Ho1 N5 C21 177.0(2)
N4 Ho1 N5 C25 6.6(2)
N4 Ho1 O1 C15 -138.7(3)
N4 Ho1 O2 C13 43.6(4)
N4 Ho1 O3 C7 -37.2(4)
N4 Ho1 O4 C5 151.4(4)
N4 Ho1 O6 C20 11.0(3)
N4 Ho1 O7 C27 -2.4(2)
N5 Ho1 N4 C26 -4.2(2)
N5 Ho1 N4 N3 -178.4(2)
N5 Ho1 O1 C15 159.1(3)
N5 Ho1 O2 C13 -56.2(4)
N5 Ho1 O3 C7 44.7(4)
N5 Ho1 O4 C5 -142.8(4)
N5 Ho1 O6 C20 5.9(2)
N5 Ho1 O7 C27 -1.6(3)
N5 C21 C22 C19 -178.7(3)
N5 C21 C22 C23 0.9(5)
N5 C25 C26 N4 3.8(4)
O1 Ho1 N4 C26 -94.9(2)
O1 Ho1 N4 N3 91.0(2)
O1 Ho1 N5 C21 -107.2(2)
O1 Ho1 N5 C25 82.5(2)
O1 Ho1 O2 C13 -2.3(4)
O1 Ho1 O3 C7 -158.9(3)
O1 Ho1 O4 C5 163.9(3)
O1 Ho1 O6 C20 85.8(3)
O1 Ho1 O7 C27 -78.3(2)
O1 C15 C16 F4 -174.3(4)
O1 C15 C16 F5 63.0(5)
O1 C15 C16 F6 -54.0(5)
O2 Ho1 N4 C26 -140.5(2)
O2 Ho1 N4 N3 45.4(2)
O2 Ho1 N5 C21 -56.0(3)
O2 Ho1 N5 C25 133.7(2)
O2 Ho1 O1 C15 9.2(3)
O2 Ho1 O3 C7 -171.0(4)
O2 Ho1 O4 C5 16.5(4)
O2 Ho1 O6 C20 158.4(3)
O2 Ho1 O7 C27 -152.2(3)
O2 C13 C14 C15 6.4(7)
O3 Ho1 N4 C26 115.4(2)
O3 Ho1 N4 N3 -58.7(2)
O3 Ho1 N5 C21 59.5(3)
O3 Ho1 N5 C25 -110.9(2)
O3 Ho1 O1 C15 -2.7(4)
O3 Ho1 O2 C13 170.5(4)
O3 Ho1 O4 C5 2.7(3)
O3 Ho1 O6 C20 -128.9(3)
O3 Ho1 O7 C27 134.7(3)
O3 C7 C8 F1A -158.5(8)
O3 C7 C8 F2A 82.2(10)
O3 C7 C8 F3A -39.5(11)
O3 C7 C8 F1B 164.7(15)
O3 C7 C8 F2B 44.2(17)
O3 C7 C8 F3B -70.8(13)
O4 Ho1 N4 C26 77.0(2)
O4 Ho1 N4 N3 -97.2(2)
O4 Ho1 N5 C21 103.5(2)
O4 Ho1 N5 C25 -66.9(2)
O4 Ho1 O1 C15 -150.7(3)
O4 Ho1 O2 C13 156.9(3)
O4 Ho1 O3 C7 0.3(4)
O4 Ho1 O6 C20 -58.9(3)
O4 Ho1 O7 C27 63.9(2)
O4 C5 C6 C7 5.1(6)
O5 C44 C46 C48 177.9(4)
O6 Ho1 N4 C26 -9.6(3)
O6 Ho1 N4 N3 176.30(18)
O6 Ho1 N5 C21 -7.6(2)
O6 Ho1 N5 C25 -177.9(3)
O6 Ho1 O1 C15 93.2(3)
O6 Ho1 O2 C13 -99.9(4)
O6 Ho1 O3 C7 102.8(4)
O6 Ho1 O4 C5 -81.5(4)
O6 Ho1 O7 C27 -165.0(4)
O6 C20 C21 C22 176.2(3)
O6 C20 C21 N5 -3.8(4)
O7 Ho1 N4 C26 174.9(3)
O7 Ho1 N4 N3 0.82(18)
O7 Ho1 N5 C21 176.1(2)
O7 Ho1 N5 C25 5.7(3)
O7 Ho1 O1 C15 -74.9(3)
O7 Ho1 O2 C13 82.7(4)
O7 Ho1 O3 C7 -87.5(4)
O7 Ho1 O4 C5 89.4(4)
O7 Ho1 O6 C20 171.1(3)
O7 C27 C28 C29 -1.9(6)
O7 C27 C28 C33 178.7(3)
O7 C27 N3 C34 -175.9(3)
O7 C27 N3 N4 -3.0(4)
S1A C1 C2 C3A -0.46(19)
S1A C1 C2 S1B -0.5(4)
S1A C1 C3B C4 178.2(10)
S1A C4 C5 C6 174.2(3)
S1A C4 C5 O4 -2.6(4)
S1A C4 C3A C2 0.9(4)
S1A C4 S1B C2 0.8(3)
S1A C4 C3B C1 -177.5(15)
C3A C2 S1B C4 -0.3(9)
C3A C4 C5 C6 -1.5(6)
C3A C4 C5 O4 -178.3(4)
C3A C4 S1A C1 -1.0(3)
C3A C4 S1B C2 1(3)
C3A C4 C3B C1 -0.3(3)
S1B C2 C3A C4 179.6(12)
S1B C4 C5 C6 -1.9(5)
S1B C4 C5 O4 -178.7(3)
S1B C4 S1A C1 -1.0(3)
S1B C4 C3A C2 -179(100)
S1B C4 C3B C1 -0.2(4)
C3B C1 C2 C3A 0.1(2)
C3B C1 C2 S1B 0.1(2)
C3B C1 S1A C4 -1.3(7)
C3B C4 C5 C6 174.1(4)
C3B C4 C5 O4 -2.8(5)
C3B C4 S1A C1 2.0(12)
C3B C4 C3A C2 0.4(3)
C3B C4 S1B C2 0.2(4)
S2A C9 C10 C11A -0.9(3)
S2A C9 C10 S2B 0.9(4)
S2A C9 C11B C12 176.1(8)
S2A C12 C13 C14 -171.5(3)
S2A C12 C13 O2 9.2(5)
S2A C12 C11A C10 0.0(2)
S2A C12 S2B C10 2.5(4)
S2A C12 C11B C9 -174.3(12)
C11A C10 S2B C12 4.2(9)
C11A C12 C13 C14 8.9(5)
C11A C12 C13 O2 -170.4(3)
C11A C12 S2A C9 -0.40(16)
C11A C12 S2B C10 -7.4(16)
C11A C12 C11B C9 1.0(3)
S2B C10 C11A C12 -174.0(12)
S2B C12 C13 C14 10.6(6)
S2B C12 C13 O2 -168.7(4)
S2B C12 S2A C9 -2.2(3)
S2B C12 C11A C10 170.8(19)
S2B C12 C11B C9 -0.4(2)
C11B C9 C10 C11A 0.08(19)
C11B C9 C10 S2B 1.9(4)
C11B C9 S2A C12 -2.7(5)
C11B C12 C13 C14 -170.4(3)
C11B C12 C13 O2 10.3(5)
C11B C12 S2A C9 4.5(10)
C11B C12 C11A C10 -0.9(3)
C11B C12 S2B C10 1.2(3)
C38 C37 C39 C41 -2.6(6)
C38 C40 C42 C41 -3.8(6)
C38 C40 C42 O5 177.4(4)
C38 N1 C49A C53A -166.7(6)
C38 N1 C49B C53B 166.3(9)
C49A N1 C49B C53B -176(10)
C49B N1 C49A C53A 27(8)
C35 C48 N2 C66A 159.9(10)
C35 C48 N2 C66B -175.1(8)
C47 C35 C48 C46 -176.9(4)
C47 C35 C48 N2 1.2(7)
C48 N2 C66A C67A -159.4(10)
C48 N2 C66B C67B -84.0(13)
C66A N2 C66B C67B -10(3)
C66B N2 C66A C67A 81(3)
